data_7213927
loop_
_publ_author_name
'Hursthouse, Michael B.'
'Montis, Riccardo'
'Niitsoo, Liisa'
'Sarson, Jonathan'
'Threlfall, Terence L.'
'Asiri, Abdullah Mohamed'
'Khan, Salman Ahmad'
'Obaid, Abdullah Yousef'
'Al-Harbi, Laila Mohammad'

_publ_section_title
;
 Anhydrates and/or hydrates in nitrate, sulphate and phosphate salts of
 4-aminopyridine, (4-AP) and 3,4-diaminopyridine (3,4-DAP): the role of
 the water molecules in the hydrates
;
_journal_issue 11
_journal_name_full CrystEngComm
_journal_page_first 2205
_journal_paper_doi 10.1039/c3ce42471e
_journal_volume 16
_journal_year 2014
_chemical_formula_moiety 'C5 H9 N3, O4 S, 2(H2 O)'
_chemical_formula_sum 'C5 H13 N3 O6 S'
_chemical_formula_weight 243.24
_chemical_name_common 3,4-diaminopyridinium_sulfate_dihydrate
_chemical_name_systematic
;
 ?
;
_space_group_IT_number 2
_symmetry_cell_setting triclinic
_symmetry_space_group_name_Hall '-P 1'
_symmetry_space_group_name_H-M 'P -1'
_atom_sites_solution_hydrogens geom
_atom_sites_solution_primary direct
_atom_sites_solution_secondary difmap
_audit_creation_method SHELXL-97
_cell_angle_alpha 103.319(2)
_cell_angle_beta 100.970(3)
_cell_angle_gamma 92.592(3)
_cell_formula_units_Z 4
_cell_length_a 6.9429(3)
_cell_length_b 10.2338(5)
_cell_length_c 14.5568(8)
_cell_measurement_reflns_used 10741
_cell_measurement_temperature 120(2)
_cell_measurement_theta_max 27.48
_cell_measurement_theta_min 2.91
_cell_volume 983.78(9)
_computing_cell_refinement 'DENZO (Otwinowski & Minor, 1997) & COLLECT (Hooft, R.W.W., 1998)'
_computing_data_collection 'COLLECT (Hooft, R.W.W., 1998)'
_computing_data_reduction 'DENZO (Otwinowski & Minor, 1997) & COLLECT (Hooft, R.W.W., 1998)'
_computing_structure_refinement 'SHELXL-97 (Sheldrick, 2008)'
_diffrn_ambient_temperature 120(2)
_diffrn_detector_area_resol_mean 9.091
_diffrn_measured_fraction_theta_full 0.995
_diffrn_measured_fraction_theta_max 0.995
_diffrn_measurement_device_type 'Bruker-Nonius Roper CCD camera on \k-goniostat'
_diffrn_measurement_method '\f & \w scans'
_diffrn_radiation_monochromator graphite
_diffrn_radiation_source 'Bruker-Nonius FR591 rotating anode'
_diffrn_radiation_type MoK\a
_diffrn_radiation_wavelength 0.71073
_diffrn_reflns_av_R_equivalents 0.0878
_diffrn_reflns_av_sigmaI/netI 0.0926
_diffrn_reflns_limit_h_max 8
_diffrn_reflns_limit_h_min -9
_diffrn_reflns_limit_k_max 13
_diffrn_reflns_limit_k_min -13
_diffrn_reflns_limit_l_max 18
_diffrn_reflns_limit_l_min -18
_diffrn_reflns_number 17819
_diffrn_reflns_theta_full 27.50
_diffrn_reflns_theta_max 27.50
_diffrn_reflns_theta_min 3.00
_exptl_absorpt_coefficient_mu 0.346
_exptl_absorpt_correction_T_max 0.9965
_exptl_absorpt_correction_T_min 0.9662
_exptl_absorpt_correction_type multi-scan
_exptl_absorpt_process_details 'SADABS 2007/2 (Sheldrick, G.M., 2007)'
_exptl_crystal_colour colourless
_exptl_crystal_density_diffrn 1.642
_exptl_crystal_density_method 'not measured'
_exptl_crystal_description plate
_exptl_crystal_F_000 512
_exptl_crystal_size_max 0.10
_exptl_crystal_size_mid 0.07
_exptl_crystal_size_min 0.01
_refine_diff_density_max 0.692
_refine_diff_density_min -0.551
_refine_diff_density_rms 0.095
_refine_ls_extinction_method none
_refine_ls_goodness_of_fit_ref 1.054
_refine_ls_hydrogen_treatment mixed
_refine_ls_matrix_type full
_refine_ls_number_parameters 332
_refine_ls_number_reflns 4492
_refine_ls_number_restraints 12
_refine_ls_restrained_S_all 1.053
_refine_ls_R_factor_all 0.0981
_refine_ls_R_factor_gt 0.0545
_refine_ls_shift/su_max 0.001
_refine_ls_shift/su_mean 0.000
_refine_ls_structure_factor_coef Fsqd
_refine_ls_weighting_details 'calc w=1/[\s^2^(Fo^2^)+(0.0627P)^2^+0.1107P] where P=(Fo^2^+2Fc^2^)/3'
_refine_ls_weighting_scheme calc
_refine_ls_wR_factor_gt 0.1187
_refine_ls_wR_factor_ref 0.1381
_reflns_number_gt 2962
_reflns_number_total 4492
_reflns_threshold_expression >2\s(I)
_cod_data_source_file c3ce42471e.txt
_cod_data_source_block 2008rm0005
_cod_original_cell_volume 983.78(8)
_cod_original_sg_symbol_H-M p-1
_cod_database_code 7213927

loop_
_symmetry_equiv_pos_as_xyz
'x, y, z'
'-x, -y, -z'

loop_
_atom_site_label
_atom_site_type_symbol
_atom_site_fract_x
_atom_site_fract_y
_atom_site_fract_z
_atom_site_U_iso_or_equiv
_atom_site_adp_type
_atom_site_occupancy
_atom_site_symmetry_multiplicity
_atom_site_calc_flag
_atom_site_refinement_flags
N11 N 0.2850(4) 0.8509(3) 0.2734(2) 0.0226(6) Uani 1 1 d .
N12 N 0.2383(4) 0.6963(3) 0.0145(2) 0.0175(6) Uani 1 1 d .
N13 N 0.2681(4) 0.9773(3) 0.0249(2) 0.0201(6) Uani 1 1 d .
C12 C 0.2661(4) 0.7577(3) 0.1899(2) 0.0197(7) Uani 1 1 d .
H12 H 0.2601 0.6646 0.1894 0.024 Uiso 1 1 calc R
C13 C 0.2556(4) 0.7968(3) 0.1059(2) 0.0149(6) Uani 1 1 d .
C14 C 0.2680(4) 0.9351(3) 0.1047(2) 0.0167(7) Uani 1 1 d .
C15 C 0.2862(4) 1.0280(3) 0.1954(2) 0.0192(7) Uani 1 1 d .
H15 H 0.2918 1.1220 0.1991 0.023 Uiso 1 1 calc R
C16 C 0.2956(4) 0.9838(3) 0.2766(2) 0.0227(7) Uani 1 1 d .
H16 H 0.3100 1.0474 0.3369 0.027 Uiso 1 1 calc R
N21 N 0.7713(4) 0.7134(3) 0.1907(2) 0.0207(6) Uani 1 1 d .
N22 N 0.7940(4) 0.6047(3) 0.41532(19) 0.0150(5) Uani 1 1 d .
N23 N 0.7998(4) 0.8948(3) 0.4754(2) 0.0209(6) Uani 1 1 d .
C22 C 0.7800(4) 0.6358(3) 0.2540(2) 0.0187(7) Uani 1 1 d .
H22 H 0.7816 0.5409 0.2324 0.022 Uiso 1 1 calc R
C23 C 0.7865(4) 0.6931(3) 0.3502(2) 0.0143(6) Uani 1 1 d .
C24 C 0.7879(4) 0.8341(3) 0.3839(2) 0.0178(7) Uani 1 1 d .
C25 C 0.7751(4) 0.9102(3) 0.3125(2) 0.0206(7) Uani 1 1 d .
H25 H 0.7725 1.0053 0.3306 0.025 Uiso 1 1 calc R
C26 C 0.7669(4) 0.8475(3) 0.2195(2) 0.0182(7) Uani 1 1 d .
H26 H 0.7577 0.8996 0.1729 0.022 Uiso 1 1 calc R
S1 S 0.27790(10) 0.35530(7) 0.06411(5) 0.01368(19) Uani 1 1 d .
O11 O 0.1208(3) 0.2890(2) 0.09819(14) 0.0175(5) Uani 1 1 d .
O12 O 0.1858(3) 0.4200(2) -0.01270(15) 0.0168(5) Uani 1 1 d .
O13 O 0.3983(3) 0.2503(2) 0.02274(16) 0.0205(5) Uani 1 1 d .
O14 O 0.3986(3) 0.4586(2) 0.14363(15) 0.0214(5) Uani 1 1 d .
S2 S 0.65827(10) 0.30147(7) 0.52640(6) 0.0167(2) Uani 1 1 d .
O21 O 0.8152(3) 0.3773(2) 0.49912(15) 0.0192(5) Uani 1 1 d .
O22 O 0.4695(3) 0.3021(2) 0.45943(15) 0.0215(5) Uani 1 1 d .
O23 O 0.6387(3) 0.3651(3) 0.62525(15) 0.0276(6) Uani 1 1 d .
O24 O 0.7094(4) 0.1635(2) 0.5258(2) 0.0449(8) Uani 1 1 d .
O1 O 0.5794(3) 0.3578(2) 0.29624(16) 0.0192(5) Uani 1 1 d D
O2 O 0.0858(3) 0.4224(2) 0.28544(17) 0.0263(5) Uani 1 1 d D
O3 O 0.7536(3) 0.1585(2) 0.17231(16) 0.0264(5) Uani 1 1 d D
O4 O 1.0180(3) 0.2189(2) 0.36650(17) 0.0232(5) Uani 1 1 d D
H13A H 0.252(5) 0.918(4) -0.028(3) 0.028 Uiso 1 1 d .
H12A H 0.343(5) 0.706(3) -0.009(2) 0.028 Uiso 1 1 d .
H22C H 0.721(5) 0.637(4) 0.454(3) 0.028 Uiso 1 1 d .
H23B H 0.817(5) 0.848(4) 0.519(3) 0.028 Uiso 1 1 d .
H22B H 0.745(5) 0.513(4) 0.379(3) 0.028 Uiso 1 1 d .
H12B H 0.127(5) 0.710(3) -0.027(3) 0.028 Uiso 1 1 d .
H2A H 0.170(4) 0.489(3) 0.313(2) 0.028 Uiso 1 1 d D
H2B H 0.105(5) 0.390(3) 0.2290(15) 0.028 Uiso 1 1 d D
H21A H 0.774(5) 0.671(4) 0.128(3) 0.028 Uiso 1 1 d .
H13B H 0.289(5) 1.063(4) 0.029(3) 0.028 Uiso 1 1 d .
H1A H 0.505(4) 0.396(3) 0.261(2) 0.028 Uiso 1 1 d D
H22A H 0.929(5) 0.604(3) 0.450(2) 0.028 Uiso 1 1 d .
H11A H 0.298(5) 0.822(4) 0.322(3) 0.028 Uiso 1 1 d .
H23A H 0.786(5) 0.980(4) 0.490(3) 0.028 Uiso 1 1 d .
H12C H 0.227(5) 0.605(4) 0.015(2) 0.028 Uiso 1 1 d .
H4B H 0.926(4) 0.250(3) 0.396(2) 0.028 Uiso 1 1 d D
H4A H 1.054(4) 0.283(3) 0.343(2) 0.028 Uiso 1 1 d D
H1B H 0.522(4) 0.337(3) 0.3389(19) 0.028 Uiso 1 1 d D
H3A H 0.847(4) 0.164(3) 0.2202(19) 0.028 Uiso 1 1 d D
H3B H 0.676(5) 0.216(4) 0.192(3) 0.080(18) Uiso 1 1 d D

loop_
_atom_site_aniso_label
_atom_site_aniso_U_11
_atom_site_aniso_U_22
_atom_site_aniso_U_33
_atom_site_aniso_U_23
_atom_site_aniso_U_13
_atom_site_aniso_U_12
N11 0.0214(14) 0.0308(17) 0.0204(16) 0.0155(14) 0.0045(11) 0.0041(12)
N12 0.0130(13) 0.0147(14) 0.0255(16) 0.0051(12) 0.0054(11) 0.0017(11)
N13 0.0306(15) 0.0109(14) 0.0197(15) 0.0045(12) 0.0071(12) 0.0007(12)
C12 0.0124(14) 0.0189(17) 0.032(2) 0.0133(15) 0.0068(12) 0.0006(12)
C13 0.0106(14) 0.0129(15) 0.0213(17) 0.0054(13) 0.0026(11) 0.0003(11)
C14 0.0135(14) 0.0160(16) 0.0207(17) 0.0037(13) 0.0050(11) 0.0022(12)
C15 0.0213(16) 0.0171(17) 0.0197(17) 0.0034(13) 0.0060(12) 0.0046(13)
C16 0.0224(17) 0.0261(19) 0.0217(18) 0.0062(15) 0.0080(13) 0.0071(14)
N21 0.0224(14) 0.0226(15) 0.0164(15) 0.0039(12) 0.0035(11) 0.0004(11)
N22 0.0145(13) 0.0137(14) 0.0178(14) 0.0053(11) 0.0038(10) 0.0039(10)
N23 0.0289(15) 0.0138(14) 0.0235(16) 0.0071(12) 0.0103(12) 0.0045(12)
C22 0.0164(15) 0.0204(17) 0.0210(17) 0.0099(14) 0.0021(12) 0.0014(12)
C23 0.0114(14) 0.0174(16) 0.0167(16) 0.0085(13) 0.0045(11) 0.0007(11)
C24 0.0125(14) 0.0214(17) 0.0212(17) 0.0069(14) 0.0049(12) 0.0046(12)
C25 0.0177(15) 0.0171(17) 0.0278(19) 0.0068(14) 0.0048(13) 0.0019(12)
C26 0.0142(15) 0.0209(17) 0.0199(17) 0.0079(14) 0.0018(12) -0.0010(12)
S1 0.0136(4) 0.0123(4) 0.0156(4) 0.0041(3) 0.0032(3) 0.0016(3)
O11 0.0152(10) 0.0202(12) 0.0212(12) 0.0102(9) 0.0076(8) 0.0004(8)
O12 0.0208(11) 0.0139(11) 0.0173(11) 0.0074(9) 0.0032(8) 0.0030(8)
O13 0.0180(11) 0.0160(12) 0.0313(13) 0.0080(10) 0.0103(9) 0.0074(9)
O14 0.0239(11) 0.0161(12) 0.0187(12) 0.0017(9) -0.0044(9) -0.0048(9)
S2 0.0144(4) 0.0152(4) 0.0221(4) 0.0070(3) 0.0045(3) 0.0028(3)
O21 0.0118(10) 0.0290(13) 0.0193(12) 0.0106(10) 0.0040(8) 0.0002(9)
O22 0.0123(10) 0.0333(14) 0.0185(12) 0.0071(10) 0.0018(8) -0.0002(9)
O23 0.0206(11) 0.0479(16) 0.0161(12) 0.0113(11) 0.0048(9) -0.0012(10)
O24 0.0336(14) 0.0197(14) 0.084(2) 0.0143(14) 0.0138(13) 0.0107(11)
O1 0.0202(11) 0.0213(13) 0.0176(12) 0.0074(10) 0.0040(9) 0.0025(9)
O2 0.0289(13) 0.0269(14) 0.0217(13) 0.0017(11) 0.0084(10) -0.0016(10)
O3 0.0252(12) 0.0319(14) 0.0186(13) 0.0012(11) 0.0012(9) 0.0055(11)
O4 0.0226(12) 0.0232(13) 0.0257(13) 0.0066(10) 0.0085(9) 0.0026(10)

loop_
_atom_type_symbol
_atom_type_description
_atom_type_scat_dispersion_real
_atom_type_scat_dispersion_imag
_atom_type_scat_source
C C 0.0033 0.0016 'International Tables Vol C Tables 4.2.6.8 and 6.1.1.4'
H H 0.0000 0.0000 'International Tables Vol C Tables 4.2.6.8 and 6.1.1.4'
N N 0.0061 0.0033 'International Tables Vol C Tables 4.2.6.8 and 6.1.1.4'
O O 0.0106 0.0060 'International Tables Vol C Tables 4.2.6.8 and 6.1.1.4'
S S 0.1246 0.1234 'International Tables Vol C Tables 4.2.6.8 and 6.1.1.4'

loop_
_geom_angle_atom_site_label_1
_geom_angle_atom_site_label_2
_geom_angle_atom_site_label_3
_geom_angle
C12 N11 C16 121.4(3)
C12 N11 H11A 115(3)
C16 N11 H11A 123(3)
C13 N12 H12A 110(2)
C13 N12 H12B 108(2)
H12A N12 H12B 110(3)
C13 N12 H12C 118(2)
H12A N12 H12C 105(3)
H12B N12 H12C 107(3)
C14 N13 H13A 118(3)
C14 N13 H13B 120(2)
H13A N13 H13B 122(4)
N11 C12 C13 119.9(3)
N11 C12 H12 120.1
C13 C12 H12 120.1
C12 C13 C14 121.3(3)
C12 C13 N12 120.4(3)
C14 C13 N12 118.2(3)
N13 C14 C15 121.1(3)
N13 C14 C13 123.1(3)
C15 C14 C13 115.8(3)
C16 C15 C14 120.5(3)
C16 C15 H15 119.7
C14 C15 H15 119.7
N11 C16 C15 121.1(3)
N11 C16 H16 119.5
C15 C16 H16 119.5
C26 N21 C22 120.8(3)
C26 N21 H21A 122(2)
C22 N21 H21A 117(2)
C23 N22 H22C 105(2)
C23 N22 H22B 110(2)
H22C N22 H22B 112(3)
C23 N22 H22A 111(2)
H22C N22 H22A 111(3)
H22B N22 H22A 108(3)
C24 N23 H23B 120(2)
C24 N23 H23A 119(2)
H23B N23 H23A 121(3)
N21 C22 C23 120.3(3)
N21 C22 H22 119.8
C23 C22 H22 119.8
C22 C23 C24 120.6(3)
C22 C23 N22 118.1(3)
C24 C23 N22 121.3(3)
N23 C24 C23 123.3(3)
N23 C24 C25 120.7(3)
C23 C24 C25 116.1(3)
C26 C25 C24 120.2(3)
C26 C25 H25 119.9
C24 C25 H25 119.9
N21 C26 C25 121.9(3)
N21 C26 H26 119.0
C25 C26 H26 119.0
O14 S1 O13 111.27(12)
O14 S1 O11 110.48(13)
O13 S1 O11 108.17(12)
O14 S1 O12 109.04(12)
O13 S1 O12 108.82(12)
O11 S1 O12 109.01(12)
O24 S2 O23 106.83(16)
O24 S2 O21 110.16(14)
O23 S2 O21 110.18(13)
O24 S2 O22 111.72(15)
O23 S2 O22 108.89(12)
O21 S2 O22 109.05(12)
H1A O1 H1B 111(2)
H2A O2 H2B 109(2)
H3A O3 H3B 105(3)
H4B O4 H4A 104(2)

loop_
_geom_bond_atom_site_label_1
_geom_bond_atom_site_label_2
_geom_bond_distance
N11 C12 1.340(4)
N11 C16 1.349(4)
N11 H11A 0.82(4)
N12 C13 1.462(4)
N12 H12A 0.88(4)
N12 H12B 0.93(4)
N12 H12C 0.94(4)
N13 C14 1.329(4)
N13 H13A 0.84(4)
N13 H13B 0.87(4)
C12 C13 1.363(4)
C12 H12 0.9500
C13 C14 1.418(4)
C14 C15 1.417(4)
C15 C16 1.351(4)
C15 H15 0.9500
C16 H16 0.9500
N21 C26 1.343(4)
N21 C22 1.343(4)
N21 H21A 0.92(4)
N22 C23 1.449(4)
N22 H22C 0.84(4)
N22 H22B 0.98(4)
N22 H22A 0.98(4)
N23 C24 1.319(4)
N23 H23B 0.87(4)
N23 H23A 0.86(4)
C22 C23 1.379(4)
C22 H22 0.9500
C23 C24 1.412(4)
C24 C25 1.428(4)
C25 C26 1.347(4)
C25 H25 0.9500
C26 H26 0.9500
S1 O14 1.465(2)
S1 O13 1.480(2)
S1 O11 1.480(2)
S1 O12 1.485(2)
S2 O24 1.470(2)
S2 O23 1.471(2)
S2 O21 1.475(2)
S2 O22 1.478(2)
O1 H1A 0.834(17)
O1 H1B 0.855(17)
O2 H2A 0.849(17)
O2 H2B 0.850(17)
O3 H3A 0.845(18)
O3 H3B 0.852(18)
O4 H4B 0.867(17)
O4 H4A 0.859(17)

loop_
_geom_hbond_atom_site_label_D
_geom_hbond_atom_site_label_H
_geom_hbond_atom_site_label_A
_geom_hbond_distance_DH
_geom_hbond_distance_HA
_geom_hbond_distance_DA
_geom_hbond_angle_DHA
_geom_hbond_site_symmetry_A
N11 H11A O24 0.82(4) 2.20(4) 2.953(4) 153(3) 2_666
N11 H11A O23 0.82(4) 2.25(4) 2.941(4) 142(3) 2_666
N22 H22C O22 0.84(4) 2.02(4) 2.865(3) 175(3) 2_666
N22 H22C O23 0.84(4) 2.54(3) 2.993(3) 115(3) 2_666
N23 H23B O22 0.87(4) 2.57(4) 3.110(4) 121(3) 2_666
O2 H2A O23 0.849(17) 1.882(18) 2.731(3) 178(4) 2_666
N12 H12A O13 0.88(4) 1.88(4) 2.737(3) 163(3) 2_665
N13 H13A O3 0.84(4) 2.06(4) 2.859(4) 157(3) 2_665
N21 H21A O12 0.92(4) 1.80(4) 2.714(3) 171(3) 2_665
N21 H21A O13 0.92(4) 2.60(4) 3.218(3) 125(3) 2_665
N12 H12B O11 0.93(4) 1.83(4) 2.743(3) 168(3) 2_565
N13 H13B O13 0.87(4) 2.05(4) 2.906(4) 166(3) 1_565
N23 H23A O24 0.86(4) 1.95(4) 2.810(4) 170(3) 1_565
N22 H22A O21 0.98(4) 1.77(4) 2.741(3) 169(3) 2_766
N23 H23B O4 0.87(4) 2.11(4) 2.918(4) 155(3) 2_766
O4 H4A O2 0.859(17) 1.833(19) 2.684(3) 170(3) 1_655
N22 H22B O1 0.98(4) 1.93(4) 2.875(4) 163(3) .
N12 H12C O12 0.94(4) 1.84(4) 2.761(3) 167(3) .
N12 H12C S1 0.94(4) 2.82(4) 3.734(3) 164(3) .
O1 H1A O14 0.834(17) 1.983(18) 2.773(3) 158(3) .
O1 H1B O22 0.855(17) 1.967(18) 2.797(3) 163(3) .
O1 H1B S2 0.855(17) 2.83(2) 3.475(2) 134(3) .
O2 H2B O11 0.850(17) 1.972(17) 2.814(3) 171(3) .
O2 H2B S1 0.850(17) 2.84(2) 3.651(2) 160(3) .
O3 H3A O4 0.845(18) 2.17(2) 2.976(3) 161(3) .
O3 H3B O1 0.852(18) 2.08(3) 2.870(3) 155(4) .
O4 H4B O21 0.867(17) 2.04(2) 2.852(3) 155(3) .
O4 H4B S2 0.867(17) 2.885(18) 3.724(2) 163(3) .
